data_4131986
loop_
_publ_author_name
'Karak, Suvendu'
'Kumar, Sushil'
'Pachfule, Pradip'
'Banerjee, Rahul'

_publ_section_title
;
 Porosity Prediction through Hydrogen Bonding in Covalent Organic
 Frameworks.
;
_journal_issue 15
_journal_name_full 'Journal of the American Chemical Society'
_journal_page_first 5138
_journal_page_last 5145
_journal_paper_doi 10.1021/jacs.7b13558
_journal_volume 140
_journal_year 2018
_chemical_formula_moiety 'C6 H5 O4 S, 0.5(C6 H8 Cl2 N2)'
_chemical_formula_sum 'C9 H9 Cl N O4 S'
_chemical_formula_weight 262.68
_space_group_crystal_system monoclinic
_space_group_IT_number 14
_space_group_name_Hall '-P 2ybc'
_space_group_name_H-M_alt 'P 1 21/c 1'
_atom_sites_solution_hydrogens mixed
_audit_creation_method SHELXL-2016/4
_cell_angle_alpha 90
_cell_angle_beta 94.011(3)
_cell_angle_gamma 90
_cell_formula_units_Z 4
_cell_length_a 8.1551(3)
_cell_length_b 5.7169(3)
_cell_length_c 22.5197(9)
_cell_measurement_reflns_used 1841
_cell_measurement_temperature 293(2)
_cell_measurement_theta_max 25.00
_cell_measurement_theta_min 3.00
_cell_volume 1047.34(8)
_computing_structure_refinement 'SHELXL-2016/4 (Sheldrick, 2016)'
_diffrn_ambient_temperature 293(2)
_diffrn_measured_fraction_theta_full 0.999
_diffrn_measured_fraction_theta_max 0.999
_diffrn_measurement_device_type 'Supernova (Mo) X-ray Source'
_diffrn_measurement_method '\w scans'
_diffrn_radiation_type MoK\a
_diffrn_radiation_wavelength 0.71073
_diffrn_reflns_av_R_equivalents 0.0219
_diffrn_reflns_av_unetI/netI 0.0297
_diffrn_reflns_Laue_measured_fraction_full 0.999
_diffrn_reflns_Laue_measured_fraction_max 0.999
_diffrn_reflns_limit_h_max 9
_diffrn_reflns_limit_h_min -8
_diffrn_reflns_limit_k_max 4
_diffrn_reflns_limit_k_min -6
_diffrn_reflns_limit_l_max 17
_diffrn_reflns_limit_l_min -26
_diffrn_reflns_number 3864
_diffrn_reflns_point_group_measured_fraction_full 0.999
_diffrn_reflns_point_group_measured_fraction_max 0.999
_diffrn_reflns_theta_full 24.992
_diffrn_reflns_theta_max 24.992
_diffrn_reflns_theta_min 2.987
_diffrn_source 'fine focus sealed tube'
_exptl_absorpt_coefficient_mu 0.561
_exptl_absorpt_correction_T_max 0.899
_exptl_absorpt_correction_T_min 0.884
_exptl_absorpt_correction_type multi-scan
_exptl_absorpt_process_details crysalispro
_exptl_crystal_colour colorless
_exptl_crystal_density_diffrn 1.666
_exptl_crystal_description block
_exptl_crystal_F_000 540
_exptl_crystal_size_max 0.220
_exptl_crystal_size_mid 0.200
_exptl_crystal_size_min 0.190
_refine_diff_density_max 0.338
_refine_diff_density_min -0.314
_refine_diff_density_rms 0.053
_refine_ls_extinction_method none
_refine_ls_goodness_of_fit_ref 1.082
_refine_ls_hydrogen_treatment mixed
_refine_ls_matrix_type full
_refine_ls_number_parameters 165
_refine_ls_number_reflns 1841
_refine_ls_number_restraints 0
_refine_ls_restrained_S_all 1.082
_refine_ls_R_factor_all 0.0384
_refine_ls_R_factor_gt 0.0335
_refine_ls_shift/su_max 0.000
_refine_ls_shift/su_mean 0.000
_refine_ls_structure_factor_coef Fsqd
_refine_ls_weighting_details 'w=1/[\s^2^(Fo^2^)+(0.0347P)^2^+0.6845P] where P=(Fo^2^+2Fc^2^)/3'
_refine_ls_weighting_scheme calc
_refine_ls_wR_factor_gt 0.0844
_refine_ls_wR_factor_ref 0.0870
_reflns_Friedel_coverage 0.000
_reflns_number_gt 1631
_reflns_number_total 1841
_reflns_threshold_expression 'I > 2\s(I)'
_cod_data_source_file ja7b13558_si_004.cif
_cod_data_source_block PSA-Pa-Cl2
_cod_original_sg_symbol_H-M 'P 21/c'
_cod_database_code 4131986
_shelx_shelxl_version_number 2016/4
_shelx_space_group_comment
;
The symmetry employed for this shelxl refinement is uniquely defined
by the following loop, which should always be used as a source of
symmetry information in preference to the above space-group names.
They are only intended as comments.
;
_shelx_estimated_absorpt_t_min 0.887
_shelx_estimated_absorpt_t_max 0.901

loop_
_space_group_symop_operation_xyz
'x, y, z'
'-x, y+1/2, -z+1/2'
'-x, -y, -z'
'x, -y-1/2, z-1/2'

loop_
_atom_site_label
_atom_site_type_symbol
_atom_site_fract_x
_atom_site_fract_y
_atom_site_fract_z
_atom_site_U_iso_or_equiv
_atom_site_adp_type
_atom_site_occupancy
_atom_site_site_symmetry_order
_atom_site_calc_flag
_atom_site_refinement_flags_posn
_atom_site_refinement_flags_adp
C1 C 0.2854(3) 0.9770(5) 0.27929(10) 0.0341(6) Uani 1 1 d . .
C2 C 0.3216(3) 0.7684(5) 0.25216(12) 0.0417(7) Uani 1 1 d . .
H2 H 0.398730 0.667033 0.270452 0.050 Uiso 1 1 calc R U
C3 C 0.2427(3) 0.7105(4) 0.19759(11) 0.0349(6) Uani 1 1 d . .
H3 H 0.266354 0.569836 0.179279 0.042 Uiso 1 1 calc R U
C4 C 0.1287(3) 0.8624(4) 0.17048(10) 0.0274(5) Uani 1 1 d . .
C5 C 0.0998(3) 1.0769(4) 0.19647(10) 0.0348(6) Uani 1 1 d . .
H5 H 0.027003 1.182293 0.177355 0.042 Uiso 1 1 calc R U
C6 C 0.1787(3) 1.1342(4) 0.25055(11) 0.0355(6) Uani 1 1 d . .
H6 H 0.160148 1.278837 0.267721 0.043 Uiso 1 1 calc R U
C7 C 0.3478(3) 0.4336(4) 0.01809(10) 0.0283(5) Uani 1 1 d . .
C8 C 0.3603(3) 0.6185(4) -0.02030(10) 0.0244(5) Uani 1 1 d . .
C9 C 0.5118(3) 0.6861(4) -0.03882(10) 0.0264(5) Uani 1 1 d . .
N1 N 0.2112(3) 0.7439(4) -0.04047(10) 0.0282(5) Uani 1 1 d . .
O1 O 0.3569(3) 1.0221(4) 0.33450(9) 0.0507(6) Uani 1 1 d . .
O2 O -0.1567(2) 0.8550(3) 0.11310(7) 0.0354(4) Uani 1 1 d . .
O3 O 0.0318(2) 0.5397(3) 0.09468(8) 0.0399(5) Uani 1 1 d . .
O4 O 0.0770(2) 0.9310(3) 0.05717(7) 0.0379(4) Uani 1 1 d . .
S1 S 0.01367(7) 0.79023(11) 0.10425(2) 0.02868(18) Uani 1 1 d . .
CL1 Cl 0.52885(8) 0.91996(11) -0.08630(3) 0.0400(2) Uani 1 1 d . .
H1A H 0.230(3) 0.869(5) -0.0649(12) 0.040(8) Uiso 1 1 d . .
H1B H 0.146(4) 0.647(5) -0.0577(12) 0.041(8) Uiso 1 1 d . .
H1C H 0.167(3) 0.807(5) -0.0097(12) 0.034(7) Uiso 1 1 d . .
H1D H 0.315(5) 1.133(6) 0.3482(16) 0.075(13) Uiso 1 1 d . .
H7 H 0.250(3) 0.396(4) 0.0301(10) 0.031(7) Uiso 1 1 d . .

loop_
_atom_site_aniso_label
_atom_site_aniso_U_11
_atom_site_aniso_U_22
_atom_site_aniso_U_33
_atom_site_aniso_U_23
_atom_site_aniso_U_13
_atom_site_aniso_U_12
C1 0.0348(14) 0.0401(15) 0.0268(12) -0.0003(11) -0.0017(10) -0.0007(11)
C2 0.0382(15) 0.0460(16) 0.0392(15) -0.0018(12) -0.0092(12) 0.0148(12)
C3 0.0372(14) 0.0327(14) 0.0340(13) -0.0037(11) -0.0031(11) 0.0095(11)
C4 0.0273(12) 0.0320(13) 0.0228(11) 0.0023(9) 0.0013(9) 0.0016(10)
C5 0.0413(15) 0.0326(14) 0.0299(13) 0.0047(10) -0.0004(11) 0.0094(11)
C6 0.0459(15) 0.0308(14) 0.0298(13) -0.0036(10) 0.0028(11) 0.0046(11)
C7 0.0208(12) 0.0354(14) 0.0287(12) -0.0002(10) 0.0029(9) -0.0019(10)
C8 0.0197(11) 0.0271(12) 0.0259(12) -0.0048(9) -0.0019(9) 0.0026(9)
C9 0.0264(12) 0.0290(13) 0.0237(11) -0.0001(9) 0.0017(9) -0.0009(10)
N1 0.0218(11) 0.0304(12) 0.0321(12) -0.0006(10) 0.0004(9) 0.0026(9)
O1 0.0554(13) 0.0596(14) 0.0347(11) -0.0106(10) -0.0143(9) 0.0105(11)
O2 0.0268(9) 0.0446(11) 0.0345(9) 0.0075(8) 0.0000(7) 0.0071(8)
O3 0.0369(10) 0.0353(10) 0.0458(11) -0.0090(8) -0.0097(8) 0.0048(8)
O4 0.0383(10) 0.0510(11) 0.0245(9) 0.0056(8) 0.0022(7) 0.0023(8)
S1 0.0271(3) 0.0339(4) 0.0245(3) 0.0007(2) -0.0022(2) 0.0045(2)
CL1 0.0336(4) 0.0396(4) 0.0465(4) 0.0139(3) 0.0018(3) -0.0020(3)

loop_
_atom_type_symbol
_atom_type_description
_atom_type_scat_dispersion_real
_atom_type_scat_dispersion_imag
_atom_type_scat_source
C C 0.0033 0.0016 'International Tables Vol C Tables 4.2.6.8 and 6.1.1.4'
H H 0.0000 0.0000 'International Tables Vol C Tables 4.2.6.8 and 6.1.1.4'
N N 0.0061 0.0033 'International Tables Vol C Tables 4.2.6.8 and 6.1.1.4'
O O 0.0106 0.0060 'International Tables Vol C Tables 4.2.6.8 and 6.1.1.4'
S S 0.1246 0.1234 'International Tables Vol C Tables 4.2.6.8 and 6.1.1.4'
Cl Cl 0.1484 0.1585 'International Tables Vol C Tables 4.2.6.8 and 6.1.1.4'

loop_
_geom_angle_atom_site_label_1
_geom_angle_atom_site_label_2
_geom_angle_atom_site_label_3
_geom_angle
_geom_angle_site_symmetry_1
_geom_angle_site_symmetry_3
O1 C1 C6 121.4(2) . .
O1 C1 C2 118.5(2) . .
C6 C1 C2 120.1(2) . .
C1 C2 C3 119.8(2) . .
C4 C3 C2 119.8(2) . .
C3 C4 C5 119.9(2) . .
C3 C4 S1 122.04(19) . .
C5 C4 S1 118.07(18) . .
C6 C5 C4 120.1(2) . .
C5 C6 C1 120.0(2) . .
C8 C7 C9 119.7(2) . 3_665
C7 C8 C9 120.7(2) . .
C7 C8 N1 118.5(2) . .
C9 C8 N1 120.7(2) . .
C8 C9 C7 119.6(2) . 3_665
C8 C9 CL1 121.01(18) . .
C7 C9 CL1 119.41(18) 3_665 .
O4 S1 O3 113.04(11) . .
O4 S1 O2 110.36(10) . .
O3 S1 O2 112.04(11) . .
O4 S1 C4 107.07(11) . .
O3 S1 C4 107.64(11) . .
O2 S1 C4 106.29(10) . .

loop_
_geom_bond_atom_site_label_1
_geom_bond_atom_site_label_2
_geom_bond_distance
_geom_bond_site_symmetry_2
C1 O1 1.361(3) .
C1 C6 1.380(3) .
C1 C2 1.381(4) .
C2 C3 1.387(3) .
C3 C4 1.383(3) .
C4 C5 1.386(3) .
C4 S1 1.755(2) .
C5 C6 1.376(3) .
C7 C8 1.374(3) .
C7 C9 1.387(3) 3_665
C8 C9 1.386(3) .
C8 N1 1.457(3) .
C9 C7 1.387(3) 3_665
C9 CL1 1.724(2) .
O2 S1 1.4652(17) .
O3 S1 1.4575(18) .
O4 S1 1.4544(17) .
